data_4071041
loop_
_publ_author_name
'Hanson, Susan Kloek'
'Heinekey, D. Michael'
'Goldberg, Karen I.'

_publ_section_title
;
 C&#x2212;H Bond Activation by Rhodium(I) Phenoxide and Acetate Complexes:
 Mechanism of H&#x2212;D Exchange between Arenes and Water
;
_journal_issue 7
_journal_name_full Organometallics
_journal_page_first 1454
_journal_paper_doi 10.1021/om7012259
_journal_volume 27
_journal_year 2008
_chemical_formula_moiety 'C24 H46 N P2 Rh'
_chemical_formula_sum 'C24 H46 N P2 Rh'
_chemical_formula_weight 513.47
_chemical_name_common smkvi5
_chemical_name_systematic smkvi5
_space_group_IT_number 19
_symmetry_cell_setting orthorhombic
_symmetry_Int_Tables_number 19
_symmetry_space_group_name_Hall 'P 2ac 2ab'
_symmetry_space_group_name_H-M 'P 21 21 21'
_atom_sites_solution_hydrogens geom
_atom_sites_solution_primary direct
_atom_sites_solution_secondary difmap
_audit_creation_method SHELXL-97
_cell_angle_alpha 90.00
_cell_angle_beta 90.00
_cell_angle_gamma 90.00
_cell_formula_units_Z 4
_cell_length_a 13.0520(4)
_cell_length_b 13.8410(5)
_cell_length_c 14.5260(6)
_cell_measurement_reflns_used 1034
_cell_measurement_temperature 131(2)
_cell_volume 2624.16(16)
_computing_cell_refinement 'HKL Scalepack (Otwinowski & Minor 1997)'
_computing_data_collection KappaCCD
_computing_data_reduction 'HKL Scalepack (Otwinowski & Minor 1997)'
_computing_molecular_graphics 'maXus, Zortep'
_computing_publication_material 'SHELXL-97 (Sheldrick, 1997)'
_computing_structure_refinement 'SHELXL-97 (Sheldrick, 1997)'
_computing_structure_solution 'SHELXS-97 (Sheldrick, 1997)'
_diffrn_ambient_temperature 131(2)
_diffrn_measured_fraction_theta_full 0.998
_diffrn_measured_fraction_theta_max 0.988
_diffrn_measurement_device_type 'Nonius KappaCCD'
_diffrn_measurement_method '\f and \w scans'
_diffrn_radiation_monochromator graphite
_diffrn_radiation_source 'fine-focus sealed tube'
_diffrn_radiation_type MoK\a
_diffrn_radiation_wavelength 0.71073
_diffrn_reflns_av_R_equivalents 0.0629
_diffrn_reflns_av_sigmaI/netI 0.1135
_diffrn_reflns_limit_h_max 17
_diffrn_reflns_limit_h_min -17
_diffrn_reflns_limit_k_max 18
_diffrn_reflns_limit_k_min -18
_diffrn_reflns_limit_l_max 19
_diffrn_reflns_limit_l_min -19
_diffrn_reflns_number 6222
_diffrn_reflns_theta_full 25.00
_diffrn_reflns_theta_max 28.28
_diffrn_reflns_theta_min 2.10
_exptl_absorpt_coefficient_mu 0.783
_exptl_absorpt_correction_T_max 0.9258
_exptl_absorpt_correction_T_min 0.8344
_exptl_absorpt_correction_type multi-scan
_exptl_absorpt_process_details HKL2000
_exptl_crystal_colour brown
_exptl_crystal_density_diffrn 1.300
_exptl_crystal_density_method 'not measured'
_exptl_crystal_description prism
_exptl_crystal_F_000 1088
_exptl_crystal_size_max 0.24
_exptl_crystal_size_mid 0.24
_exptl_crystal_size_min 0.10
_refine_diff_density_max 1.533
_refine_diff_density_min -0.707
_refine_diff_density_rms 0.127
_refine_ls_abs_structure_details 'Flack (1983), 2577  Friedel pairs'
_refine_ls_abs_structure_Flack 0.01(5)
_refine_ls_extinction_method none
_refine_ls_goodness_of_fit_ref 0.961
_refine_ls_hydrogen_treatment constr
_refine_ls_matrix_type full
_refine_ls_number_parameters 266
_refine_ls_number_reflns 6222
_refine_ls_number_restraints 0
_refine_ls_restrained_S_all 0.961
_refine_ls_R_factor_all 0.1108
_refine_ls_R_factor_gt 0.0531
_refine_ls_shift/su_max 0.000
_refine_ls_shift/su_mean 0.000
_refine_ls_structure_factor_coef Fsqd
_refine_ls_weighting_details 'calc w=1/[\s^2^(Fo^2^)+(0.0642P)^2^+0.0000P] where P=(Fo^2^+2Fc^2^)/3'
_refine_ls_weighting_scheme calc
_refine_ls_wR_factor_gt 0.1072
_refine_ls_wR_factor_ref 0.1277
_reflns_number_gt 3908
_reflns_number_total 6222
_reflns_threshold_expression >2sigma(I)
_cod_data_source_file om7012259-file003.cif
_cod_data_source_block shelxl
_cod_database_code 4071041

loop_
_symmetry_equiv_pos_as_xyz
'x, y, z'
'-x+1/2, -y, z+1/2'
'x+1/2, -y+1/2, -z'
'-x, y+1/2, -z+1/2'

loop_
_atom_site_label
_atom_site_type_symbol
_atom_site_fract_x
_atom_site_fract_y
_atom_site_fract_z
_atom_site_U_iso_or_equiv
_atom_site_adp_type
_atom_site_occupancy
_atom_site_symmetry_multiplicity
_atom_site_calc_flag
_atom_site_refinement_flags
Rh1 Rh 0.38642(3) -0.00206(3) 0.80696(2) 0.01998(12) Uani 1 1 d .
P1 P 0.21488(9) 0.00590(14) 0.82156(9) 0.0200(3) Uani 1 1 d .
P2 P 0.55818(10) 0.01188(12) 0.81927(10) 0.0205(3) Uani 1 1 d .
N1 N 0.3852(3) 0.1061(3) 0.9071(3) 0.0194(9) Uani 1 1 d .
C1 C 0.2966(4) 0.1304(4) 0.9504(4) 0.0227(13) Uani 1 1 d .
C2 C 0.2919(4) 0.2066(4) 1.0134(4) 0.0267(15) Uani 1 1 d .
H2 H 0.2291 0.2222 1.0429 0.032 Uiso 1 1 calc R
C3 C 0.3795(5) 0.2593(4) 1.0323(4) 0.0322(14) Uani 1 1 d .
H3 H 0.3773 0.3127 1.0733 0.039 Uiso 1 1 calc R
C4 C 0.4691(4) 0.2330(4) 0.9907(5) 0.0288(15) Uani 1 1 d .
H4 H 0.5306 0.2667 1.0048 0.035 Uiso 1 1 calc R
C5 C 0.4706(4) 0.1571(4) 0.9277(5) 0.0254(14) Uani 1 1 d .
C6 C 0.2043(4) 0.0683(4) 0.9332(4) 0.0253(14) Uani 1 1 d .
H6A H 0.1419 0.1089 0.9337 0.030 Uiso 1 1 calc R
H6B H 0.1979 0.0199 0.9831 0.030 Uiso 1 1 calc R
C7 C 0.5676(5) 0.1320(4) 0.8774(5) 0.0309(16) Uani 1 1 d .
H7A H 0.6254 0.1310 0.9215 0.037 Uiso 1 1 calc R
H7B H 0.5819 0.1823 0.8307 0.037 Uiso 1 1 calc R
C8 C 0.1344(4) -0.1046(4) 0.8428(4) 0.0286(14) Uani 1 1 d .
C9 C 0.2047(5) -0.1730(5) 0.8975(6) 0.0457(19) Uani 1 1 d .
H9A H 0.1674 -0.2325 0.9122 0.055 Uiso 1 1 calc R
H9B H 0.2262 -0.1414 0.9547 0.055 Uiso 1 1 calc R
H9C H 0.2652 -0.1887 0.8605 0.055 Uiso 1 1 calc R
C10 C 0.1106(5) -0.1534(4) 0.7509(5) 0.0402(16) Uani 1 1 d .
H10A H 0.0748 -0.2146 0.7621 0.048 Uiso 1 1 calc R
H10B H 0.1746 -0.1661 0.7178 0.048 Uiso 1 1 calc R
H10C H 0.0670 -0.1109 0.7138 0.048 Uiso 1 1 calc R
C11 C 0.0348(5) -0.0888(5) 0.8982(6) 0.045(2) Uani 1 1 d .
H11A H -0.0003 -0.1507 0.9064 0.054 Uiso 1 1 calc R
H11B H -0.0100 -0.0441 0.8647 0.054 Uiso 1 1 calc R
H11C H 0.0516 -0.0614 0.9585 0.054 Uiso 1 1 calc R
C12 C 0.1470(4) 0.0897(4) 0.7391(4) 0.0266(14) Uani 1 1 d .
C13 C 0.1800(5) 0.0601(5) 0.6414(4) 0.0348(16) Uani 1 1 d .
H13A H 0.1567 0.1089 0.5972 0.042 Uiso 1 1 calc R
H13B H 0.1495 -0.0025 0.6259 0.042 Uiso 1 1 calc R
H13C H 0.2548 0.0551 0.6388 0.042 Uiso 1 1 calc R
C14 C 0.0317(4) 0.0950(5) 0.7450(5) 0.0401(18) Uani 1 1 d .
H14A H 0.0063 0.1432 0.7011 0.048 Uiso 1 1 calc R
H14B H 0.0116 0.1137 0.8075 0.048 Uiso 1 1 calc R
H14C H 0.0024 0.0317 0.7302 0.048 Uiso 1 1 calc R
C15 C 0.1918(5) 0.1902(4) 0.7566(6) 0.0408(18) Uani 1 1 d .
H15A H 0.1649 0.2356 0.7109 0.049 Uiso 1 1 calc R
H15B H 0.2666 0.1874 0.7517 0.049 Uiso 1 1 calc R
H15C H 0.1727 0.2118 0.8185 0.049 Uiso 1 1 calc R
C16 C 0.6165(5) -0.0745(4) 0.9035(4) 0.0289(13) Uani 1 1 d .
C17 C 0.5664(5) -0.0548(5) 0.9964(4) 0.0383(16) Uani 1 1 d .
H17A H 0.5817 -0.1080 1.0387 0.046 Uiso 1 1 calc R
H17B H 0.4921 -0.0495 0.9883 0.046 Uiso 1 1 calc R
H17C H 0.5931 0.0057 1.0217 0.046 Uiso 1 1 calc R
C18 C 0.5861(5) -0.1774(4) 0.8744(5) 0.0368(18) Uani 1 1 d .
H18A H 0.6129 -0.2239 0.9193 0.044 Uiso 1 1 calc R
H18B H 0.6147 -0.1914 0.8135 0.044 Uiso 1 1 calc R
H18C H 0.5113 -0.1825 0.8720 0.044 Uiso 1 1 calc R
C19 C 0.7334(4) -0.0677(5) 0.9152(5) 0.0390(18) Uani 1 1 d .
H19A H 0.7557 -0.1129 0.9631 0.047 Uiso 1 1 calc R
H19B H 0.7521 -0.0018 0.9330 0.047 Uiso 1 1 calc R
H19C H 0.7669 -0.0842 0.8568 0.047 Uiso 1 1 calc R
C20 C 0.6444(4) 0.0309(4) 0.7157(4) 0.0310(15) Uani 1 1 d .
C21 C 0.6701(5) -0.0649(5) 0.6716(5) 0.0403(18) Uani 1 1 d .
H21A H 0.7040 -0.0537 0.6124 0.048 Uiso 1 1 calc R
H21B H 0.6070 -0.1018 0.6617 0.048 Uiso 1 1 calc R
H21C H 0.7160 -0.1014 0.7122 0.048 Uiso 1 1 calc R
C22 C 0.7448(4) 0.0863(4) 0.7360(5) 0.0365(17) Uani 1 1 d .
H22A H 0.7817 0.0978 0.6783 0.044 Uiso 1 1 calc R
H22B H 0.7877 0.0479 0.7776 0.044 Uiso 1 1 calc R
H22C H 0.7285 0.1483 0.7652 0.044 Uiso 1 1 calc R
C23 C 0.5800(5) 0.0909(5) 0.6489(5) 0.0455(19) Uani 1 1 d .
H23A H 0.6170 0.0983 0.5907 0.055 Uiso 1 1 calc R
H23B H 0.5670 0.1548 0.6757 0.055 Uiso 1 1 calc R
H23C H 0.5146 0.0582 0.6376 0.055 Uiso 1 1 calc R
C24 C 0.3881(4) -0.1082(4) 0.7035(4) 0.0315(13) Uani 1 1 d .
H24A H 0.4466 -0.0971 0.6625 0.038 Uiso 1 1 d R
H24B H 0.3244 -0.1047 0.6680 0.038 Uiso 1 1 d R
H24C H 0.3942 -0.1722 0.7318 0.038 Uiso 1 1 d R

loop_
_atom_site_aniso_label
_atom_site_aniso_U_11
_atom_site_aniso_U_22
_atom_site_aniso_U_33
_atom_site_aniso_U_23
_atom_site_aniso_U_13
_atom_site_aniso_U_12
Rh1 0.01746(18) 0.02081(19) 0.0217(2) -0.0029(3) -0.00008(17) 0.0009(3)
P1 0.0168(6) 0.0197(7) 0.0237(7) -0.0014(11) 0.0014(5) -0.0010(8)
P2 0.0163(6) 0.0225(8) 0.0229(8) 0.0014(9) 0.0000(5) -0.0001(7)
N1 0.020(2) 0.020(2) 0.017(2) -0.0014(18) 0.000(2) 0.001(2)
C1 0.025(3) 0.024(3) 0.019(3) -0.007(3) -0.001(2) 0.000(2)
C2 0.022(3) 0.030(4) 0.029(4) 0.000(3) -0.001(3) -0.002(2)
C3 0.037(4) 0.030(3) 0.029(4) -0.010(3) -0.003(3) 0.004(3)
C4 0.027(3) 0.020(3) 0.040(4) -0.013(3) -0.002(3) -0.007(2)
C5 0.023(3) 0.025(3) 0.028(4) -0.003(3) 0.000(3) 0.001(2)
C6 0.021(3) 0.029(3) 0.026(4) -0.003(3) 0.001(3) 0.003(2)
C7 0.029(3) 0.019(3) 0.045(4) 0.000(3) 0.005(3) 0.000(3)
C8 0.028(3) 0.021(3) 0.037(4) 0.004(3) 0.004(3) -0.008(2)
C9 0.062(5) 0.028(4) 0.046(5) 0.001(4) 0.002(4) -0.009(3)
C10 0.039(4) 0.034(3) 0.047(4) -0.012(3) 0.002(4) -0.015(3)
C11 0.037(4) 0.036(4) 0.062(6) 0.003(4) 0.016(4) -0.016(3)
C12 0.016(3) 0.037(3) 0.027(4) 0.002(3) -0.001(2) -0.001(3)
C13 0.037(4) 0.040(4) 0.027(4) 0.002(3) -0.003(3) -0.004(3)
C14 0.027(3) 0.044(4) 0.049(5) -0.010(4) -0.008(3) 0.012(3)
C15 0.047(4) 0.021(3) 0.055(5) 0.012(3) -0.006(4) 0.000(3)
C16 0.025(3) 0.026(3) 0.035(4) 0.001(3) 0.000(3) 0.004(3)
C17 0.036(4) 0.048(4) 0.030(4) 0.009(3) 0.002(3) 0.003(3)
C18 0.036(4) 0.029(3) 0.045(5) 0.015(3) 0.002(3) 0.005(3)
C19 0.026(3) 0.056(5) 0.035(4) 0.009(4) -0.008(3) 0.006(3)
C20 0.028(3) 0.032(3) 0.033(4) -0.003(3) -0.006(3) -0.002(2)
C21 0.035(4) 0.041(4) 0.045(5) -0.010(3) 0.010(3) 0.009(3)
C22 0.035(4) 0.029(4) 0.045(4) 0.009(3) 0.013(3) -0.004(3)
C23 0.046(4) 0.050(4) 0.041(5) 0.014(4) 0.012(3) 0.013(3)
C24 0.022(3) 0.042(3) 0.030(3) -0.008(3) -0.004(3) 0.002(3)

loop_
_atom_type_symbol
_atom_type_description
_atom_type_scat_dispersion_real
_atom_type_scat_dispersion_imag
_atom_type_scat_source
C C 0.0033 0.0016 'International Tables Vol C Tables 4.2.6.8 and 6.1.1.4'
H H 0.0000 0.0000 'International Tables Vol C Tables 4.2.6.8 and 6.1.1.4'
N N 0.0061 0.0033 'International Tables Vol C Tables 4.2.6.8 and 6.1.1.4'
P P 0.1023 0.0942 'International Tables Vol C Tables 4.2.6.8 and 6.1.1.4'
Rh Rh -1.1178 0.9187 'International Tables Vol C Tables 4.2.6.8 and 6.1.1.4'

loop_
_geom_angle_atom_site_label_1
_geom_angle_atom_site_label_2
_geom_angle_atom_site_label_3
_geom_angle
N1 Rh1 C24 178.5(2)
N1 Rh1 P1 83.77(13)
C24 Rh1 P1 96.43(16)
N1 Rh1 P2 83.76(13)
C24 Rh1 P2 96.08(16)
P1 Rh1 P2 167.41(5)
C6 P1 C8 101.2(3)
C6 P1 C12 103.6(3)
C8 P1 C12 110.0(3)
C6 P1 Rh1 100.38(18)
C8 P1 Rh1 122.06(19)
C12 P1 Rh1 115.89(18)
C7 P2 C16 104.3(3)
C7 P2 C20 101.3(3)
C16 P2 C20 111.4(3)
C7 P2 Rh1 100.2(2)
C16 P2 Rh1 113.6(2)
C20 P2 Rh1 122.56(18)
C5 N1 C1 118.0(4)
C5 N1 Rh1 121.4(4)
C1 N1 Rh1 120.5(4)
N1 C1 C2 121.8(5)
N1 C1 C6 117.7(5)
C2 C1 C6 120.4(5)
C3 C2 C1 119.4(6)
C3 C2 H2 120.3
C1 C2 H2 120.3
C4 C3 C2 118.7(5)
C4 C3 H3 120.6
C2 C3 H3 120.6
C3 C4 C5 120.2(5)
C3 C4 H4 119.9
C5 C4 H4 119.9
N1 C5 C4 121.8(5)
N1 C5 C7 117.8(5)
C4 C5 C7 120.4(5)
C1 C6 P1 110.8(4)
C1 C6 H6A 109.5
P1 C6 H6A 109.5
C1 C6 H6B 109.5
P1 C6 H6B 109.5
H6A C6 H6B 108.1
C5 C7 P2 111.7(4)
C5 C7 H7A 109.3
P2 C7 H7A 109.3
C5 C7 H7B 109.3
P2 C7 H7B 109.3
H7A C7 H7B 107.9
C10 C8 C9 107.5(5)
C10 C8 C11 110.3(5)
C9 C8 C11 108.7(6)
C10 C8 P1 109.3(4)
C9 C8 P1 104.6(4)
C11 C8 P1 116.1(4)
C8 C9 H9A 109.5
C8 C9 H9B 109.5
H9A C9 H9B 109.5
C8 C9 H9C 109.5
H9A C9 H9C 109.5
H9B C9 H9C 109.5
C8 C10 H10A 109.5
C8 C10 H10B 109.5
H10A C10 H10B 109.5
C8 C10 H10C 109.5
H10A C10 H10C 109.5
H10B C10 H10C 109.5
C8 C11 H11A 109.5
C8 C11 H11B 109.5
H11A C11 H11B 109.5
C8 C11 H11C 109.5
H11A C11 H11C 109.5
H11B C11 H11C 109.5
C14 C12 C15 109.1(5)
C14 C12 C13 110.2(5)
C15 C12 C13 106.8(5)
C14 C12 P1 117.5(5)
C15 C12 P1 105.9(4)
C13 C12 P1 106.9(4)
C12 C13 H13A 109.5
C12 C13 H13B 109.5
H13A C13 H13B 109.5
C12 C13 H13C 109.5
H13A C13 H13C 109.5
H13B C13 H13C 109.5
C12 C14 H14A 109.5
C12 C14 H14B 109.5
H14A C14 H14B 109.5
C12 C14 H14C 109.5
H14A C14 H14C 109.5
H14B C14 H14C 109.5
C12 C15 H15A 109.5
C12 C15 H15B 109.5
H15A C15 H15B 109.5
C12 C15 H15C 109.5
H15A C15 H15C 109.5
H15B C15 H15C 109.5
C17 C16 C18 107.4(5)
C17 C16 C19 108.5(5)
C18 C16 C19 110.1(5)
C17 C16 P2 106.8(4)
C18 C16 P2 107.9(4)
C19 C16 P2 115.8(4)
C16 C17 H17A 109.5
C16 C17 H17B 109.5
H17A C17 H17B 109.5
C16 C17 H17C 109.5
H17A C17 H17C 109.5
H17B C17 H17C 109.5
C16 C18 H18A 109.5
C16 C18 H18B 109.5
H18A C18 H18B 109.5
C16 C18 H18C 109.5
H18A C18 H18C 109.5
H18B C18 H18C 109.5
C16 C19 H19A 109.5
C16 C19 H19B 109.5
H19A C19 H19B 109.5
C16 C19 H19C 109.5
H19A C19 H19C 109.5
H19B C19 H19C 109.5
C21 C20 C23 109.3(6)
C21 C20 C22 109.1(5)
C23 C20 C22 108.5(5)
C21 C20 P2 110.3(4)
C23 C20 P2 104.6(4)
C22 C20 P2 114.8(4)
C20 C21 H21A 109.5
C20 C21 H21B 109.5
H21A C21 H21B 109.5
C20 C21 H21C 109.5
H21A C21 H21C 109.5
H21B C21 H21C 109.5
C20 C22 H22A 109.5
C20 C22 H22B 109.5
H22A C22 H22B 109.5
C20 C22 H22C 109.5
H22A C22 H22C 109.5
H22B C22 H22C 109.5
C20 C23 H23A 109.5
C20 C23 H23B 109.5
H23A C23 H23B 109.5
C20 C23 H23C 109.5
H23A C23 H23C 109.5
H23B C23 H23C 109.5
Rh1 C24 H24A 109.5
Rh1 C24 H24B 109.5
H24A C24 H24B 109.5
Rh1 C24 H24C 109.5
H24A C24 H24C 109.5
H24B C24 H24C 109.5

loop_
_geom_bond_atom_site_label_1
_geom_bond_atom_site_label_2
_geom_bond_distance
Rh1 N1 2.088(4)
Rh1 C24 2.101(5)
Rh1 P1 2.2517(12)
Rh1 P2 2.2571(13)
P1 C6 1.843(6)
P1 C8 1.881(5)
P1 C12 1.889(6)
P2 C7 1.868(6)
P2 C16 1.873(6)
P2 C20 1.897(6)
N1 C5 1.353(7)
N1 C1 1.358(7)
C1 C2 1.398(8)
C1 C6 1.501(8)
C2 C3 1.383(8)
C2 H2 0.9500
C3 C4 1.365(8)
C3 H3 0.9500
C4 C5 1.394(9)
C4 H4 0.9500
C5 C7 1.502(8)
C6 H6A 0.9900
C6 H6B 0.9900
C7 H7A 0.9900
C7 H7B 0.9900
C8 C10 1.528(9)
C8 C9 1.539(9)
C8 C11 1.544(8)
C9 H9A 0.9800
C9 H9B 0.9800
C9 H9C 0.9800
C10 H10A 0.9800
C10 H10B 0.9800
C10 H10C 0.9800
C11 H11A 0.9800
C11 H11B 0.9800
C11 H11C 0.9800
C12 C14 1.509(8)
C12 C15 1.530(8)
C12 C13 1.538(9)
C13 H13A 0.9800
C13 H13B 0.9800
C13 H13C 0.9800
C14 H14A 0.9800
C14 H14B 0.9800
C14 H14C 0.9800
C15 H15A 0.9800
C15 H15B 0.9800
C15 H15C 0.9800
C16 C17 1.523(8)
C16 C18 1.538(8)
C16 C19 1.538(8)
C17 H17A 0.9800
C17 H17B 0.9800
C17 H17C 0.9800
C18 H18A 0.9800
C18 H18B 0.9800
C18 H18C 0.9800
C19 H19A 0.9800
C19 H19B 0.9800
C19 H19C 0.9800
C20 C21 1.510(8)
C20 C23 1.529(8)
C20 C22 1.546(8)
C21 H21A 0.9800
C21 H21B 0.9800
C21 H21C 0.9800
C22 H22A 0.9800
C22 H22B 0.9800
C22 H22C 0.9800
C23 H23A 0.9800
C23 H23B 0.9800
C23 H23C 0.9800
C24 H24A 0.9800
C24 H24B 0.9800
C24 H24C 0.9800

loop_
_geom_torsion_atom_site_label_1
_geom_torsion_atom_site_label_2
_geom_torsion_atom_site_label_3
_geom_torsion_atom_site_label_4
_geom_torsion
N1 Rh1 P1 C6 -17.9(2)
C24 Rh1 P1 C6 163.6(3)
P2 Rh1 P1 C6 -9.8(3)
N1 Rh1 P1 C8 -128.3(3)
C24 Rh1 P1 C8 53.2(3)
P2 Rh1 P1 C8 -120.2(3)
N1 Rh1 P1 C12 92.9(3)
C24 Rh1 P1 C12 -85.6(3)
P2 Rh1 P1 C12 101.0(3)
N1 Rh1 P2 C7 -17.5(3)
C24 Rh1 P2 C7 161.0(3)
P1 Rh1 P2 C7 -25.6(3)
N1 Rh1 P2 C16 93.1(2)
C24 Rh1 P2 C16 -88.4(3)
P1 Rh1 P2 C16 85.0(3)
N1 Rh1 P2 C20 -128.0(2)
C24 Rh1 P2 C20 50.5(3)
P1 Rh1 P2 C20 -136.2(3)
P1 Rh1 N1 C5 -168.1(4)
P2 Rh1 N1 C5 13.7(4)
P1 Rh1 N1 C1 8.8(4)
P2 Rh1 N1 C1 -169.4(4)
C5 N1 C1 C2 1.2(8)
Rh1 N1 C1 C2 -175.8(4)
C5 N1 C1 C6 -174.9(5)
Rh1 N1 C1 C6 8.1(7)
N1 C1 C2 C3 0.1(9)
C6 C1 C2 C3 176.2(6)
C1 C2 C3 C4 -2.0(9)
C2 C3 C4 C5 2.6(10)
C1 N1 C5 C4 -0.7(8)
Rh1 N1 C5 C4 176.3(5)
C1 N1 C5 C7 -178.1(5)
Rh1 N1 C5 C7 -1.1(7)
C3 C4 C5 N1 -1.3(10)
C3 C4 C5 C7 176.1(6)
N1 C1 C6 P1 -24.7(7)
C2 C1 C6 P1 159.1(5)
C8 P1 C6 C1 153.1(4)
C12 P1 C6 C1 -92.9(4)
Rh1 P1 C6 C1 27.1(4)
N1 C5 C7 P2 -15.9(7)
C4 C5 C7 P2 166.6(5)
C16 P2 C7 C5 -95.1(5)
C20 P2 C7 C5 149.1(5)
Rh1 P2 C7 C5 22.7(5)
C6 P1 C8 C10 165.5(4)
C12 P1 C8 C10 56.4(5)
Rh1 P1 C8 C10 -84.5(4)
C6 P1 C8 C9 -79.6(5)
C12 P1 C8 C9 171.2(4)
Rh1 P1 C8 C9 30.3(5)
C6 P1 C8 C11 40.1(5)
C12 P1 C8 C11 -69.0(6)
Rh1 P1 C8 C11 150.1(4)
C6 P1 C12 C14 -72.7(5)
C8 P1 C12 C14 34.9(6)
Rh1 P1 C12 C14 178.4(4)
C6 P1 C12 C15 49.4(5)
C8 P1 C12 C15 157.0(4)
Rh1 P1 C12 C15 -59.5(5)
C6 P1 C12 C13 163.0(4)
C8 P1 C12 C13 -89.5(4)
Rh1 P1 C12 C13 54.1(4)
C7 P2 C16 C17 49.5(5)
C20 P2 C16 C17 158.0(4)
Rh1 P2 C16 C17 -58.6(5)
C7 P2 C16 C18 164.7(4)
C20 P2 C16 C18 -86.8(5)
Rh1 P2 C16 C18 56.6(4)
C7 P2 C16 C19 -71.5(5)
C20 P2 C16 C19 37.0(5)
Rh1 P2 C16 C19 -179.6(4)
C7 P2 C20 C21 165.4(4)
C16 P2 C20 C21 55.0(5)
Rh1 P2 C20 C21 -84.6(4)
C7 P2 C20 C23 -77.2(5)
C16 P2 C20 C23 172.4(4)
Rh1 P2 C20 C23 32.8(5)
C7 P2 C20 C22 41.6(5)
C16 P2 C20 C22 -68.8(5)
Rh1 P2 C20 C22 151.6(3)
